data_4028191
loop_
_publ_author_name
'Haizhen Jiang'
'Liuming Yan'
'Minjun Xu'
'Wenjun Lu'
'Yeshan Cai'
'Wen Wan'
'Jianhua Yao'
'Shaoxiong Wu'
'Shizheng Zhu'
'Jian Hao'

_publ_section_title
;
 Nucleophile-Dependent Regioselective Reaction of
 (S)-4-Benzyl-2-Fluoroalkyl-1,3-Oxazolines
;
_journal_name_full 'Journal of Organic Chemistry'
_journal_page_first 4261
_journal_page_last 4269
_journal_paper_doi 10.1021/jo400073d
_journal_volume 78
_journal_year 2013
_chemical_formula_sum 'C11 H12 F3 N O2'
_chemical_formula_weight 247.22
_chemical_name_systematic
; 
 ? 
;
_space_group_IT_number 4
_symmetry_cell_setting monoclinic
_symmetry_space_group_name_Hall 'P 2yb'
_symmetry_space_group_name_H-M 'P 1 21 1'
_atom_sites_solution_hydrogens geom
_atom_sites_solution_primary direct
_atom_sites_solution_secondary difmap
_audit_creation_method SHELXL-97
_cell_angle_alpha 90.00
_cell_angle_beta 100.136(4)
_cell_angle_gamma 90.00
_cell_formula_units_Z 2
_cell_length_a 8.247(3)
_cell_length_b 5.0946(16)
_cell_length_c 14.235(5)
_cell_measurement_reflns_used 737
_cell_measurement_temperature 296(2)
_cell_measurement_theta_max 20.47
_cell_measurement_theta_min 2.67
_cell_volume 588.8(4)
_computing_cell_refinement 'Bruker SAINT'
_computing_data_collection 'Bruker APEX2'
_computing_data_reduction 'Bruker SAINT'
_computing_molecular_graphics 'Bruker SHELXTL'
_computing_publication_material 'Bruker SHELXTL'
_computing_structure_refinement 'SHELXL-97 (Sheldrick, 2008)'
_computing_structure_solution 'SHELXS-97 (Sheldrick, 2008)'
_diffrn_ambient_temperature 296(2)
_diffrn_measured_fraction_theta_full 0.995
_diffrn_measured_fraction_theta_max 0.995
_diffrn_measurement_device_type 'Bruker APEX-II CCD'
_diffrn_measurement_method '\f and \w scans'
_diffrn_radiation_monochromator graphite
_diffrn_radiation_source 'fine-focus sealed tube'
_diffrn_radiation_type MoK\a
_diffrn_radiation_wavelength 0.71073
_diffrn_reflns_av_R_equivalents 0.0303
_diffrn_reflns_av_sigmaI/netI 0.0531
_diffrn_reflns_limit_h_max 9
_diffrn_reflns_limit_h_min -8
_diffrn_reflns_limit_k_max 5
_diffrn_reflns_limit_k_min -6
_diffrn_reflns_limit_l_max 16
_diffrn_reflns_limit_l_min -16
_diffrn_reflns_number 3055
_diffrn_reflns_theta_full 25.05
_diffrn_reflns_theta_max 25.05
_diffrn_reflns_theta_min 2.51
_exptl_absorpt_coefficient_mu 0.127
_exptl_absorpt_correction_T_max 0.9874
_exptl_absorpt_correction_T_min 0.9751
_exptl_absorpt_correction_type multi-scan
_exptl_absorpt_process_details sadabs
_exptl_crystal_density_diffrn 1.394
_exptl_crystal_F_000 256
_exptl_crystal_size_max 0.20
_exptl_crystal_size_mid 0.10
_exptl_crystal_size_min 0.10
_refine_diff_density_max 0.259
_refine_diff_density_min -0.184
_refine_diff_density_rms 0.052
_refine_ls_abs_structure_details 'Flack H D (1983), Acta Cryst. A39, 876-881'
_refine_ls_abs_structure_Flack -0.1(2)
_refine_ls_extinction_coef 0.042(13)
_refine_ls_extinction_expression Fc^*^=kFc[1+0.001xFc^2^\l^3^/sin(2\q)]^-1/4^
_refine_ls_extinction_method SHELXL
_refine_ls_goodness_of_fit_ref 1.053
_refine_ls_hydrogen_treatment constr
_refine_ls_matrix_type full
_refine_ls_number_parameters 156
_refine_ls_number_reflns 1901
_refine_ls_number_restraints 1
_refine_ls_restrained_S_all 1.053
_refine_ls_R_factor_all 0.0741
_refine_ls_R_factor_gt 0.0554
_refine_ls_shift/su_max 0.000
_refine_ls_shift/su_mean 0.000
_refine_ls_structure_factor_coef Fsqd
_refine_ls_weighting_details 'calc w=1/[\s^2^(Fo^2^)+(0.0891P)^2^+0.0244P] where P=(Fo^2^+2Fc^2^)/3'
_refine_ls_weighting_scheme calc
_refine_ls_wR_factor_gt 0.1429
_refine_ls_wR_factor_ref 0.1598
_reflns_number_gt 1400
_reflns_number_total 1901
_reflns_threshold_expression >2sigma(I)
_cod_data_source_file jo400073d_si_002_3.cif
_cod_data_source_block 6
_cod_original_cell_volume 588.8(3)
_cod_database_code 4028191

loop_
_symmetry_equiv_pos_as_xyz
'x, y, z'
'-x, y+1/2, -z'

loop_
_atom_site_label
_atom_site_type_symbol
_atom_site_fract_x
_atom_site_fract_y
_atom_site_fract_z
_atom_site_U_iso_or_equiv
_atom_site_adp_type
_atom_site_occupancy
_atom_site_symmetry_multiplicity
_atom_site_calc_flag
_atom_site_refinement_flags
C1 C 1.0870(5) 0.3755(10) 0.2701(3) 0.0673(11) Uani 1 1 d .
H1 H 1.0593 0.2444 0.3099 0.081 Uiso 1 1 calc R
C2 C 1.2205(5) 0.5330(11) 0.3016(3) 0.0760(14) Uani 1 1 d .
H2 H 1.2818 0.5080 0.3624 0.091 Uiso 1 1 calc R
C3 C 1.2646(5) 0.7294(10) 0.2434(3) 0.0713(12) Uani 1 1 d .
H3 H 1.3538 0.8384 0.2651 0.086 Uiso 1 1 calc R
C4 C 1.1750(5) 0.7602(9) 0.1538(3) 0.0683(12) Uani 1 1 d .
H4 H 1.2051 0.8884 0.1137 0.082 Uiso 1 1 calc R
C5 C 1.0410(5) 0.6036(10) 0.1225(3) 0.0621(10) Uani 1 1 d .
H5 H 0.9812 0.6287 0.0614 0.075 Uiso 1 1 calc R
C6 C 0.9925(5) 0.4076(8) 0.1802(2) 0.0528(9) Uani 1 1 d .
C7 C 0.8401(5) 0.2483(8) 0.1479(3) 0.0586(10) Uani 1 1 d .
H7A H 0.8561 0.0732 0.1747 0.070 Uiso 1 1 calc R
H7B H 0.8217 0.2324 0.0790 0.070 Uiso 1 1 calc R
C8 C 0.6882(4) 0.3711(6) 0.1780(2) 0.0462(8) Uani 1 1 d .
H8 H 0.6803 0.5541 0.1565 0.055 Uiso 1 1 calc R
C9 C 0.5297(5) 0.2314(8) 0.1350(2) 0.0532(9) Uani 1 1 d .
H9A H 0.5347 0.0516 0.1578 0.064 Uiso 1 1 calc R
H9B H 0.4380 0.3167 0.1569 0.064 Uiso 1 1 calc R
C10 C 0.7140(4) 0.5826(8) 0.3345(2) 0.0456(8) Uani 1 1 d .
C11 C 0.7358(5) 0.5403(8) 0.4416(3) 0.0584(10) Uani 1 1 d .
F1 F 0.8693(4) 0.6462(8) 0.4862(2) 0.1223(14) Uani 1 1 d .
F2 F 0.6148(4) 0.6453(9) 0.4758(2) 0.1220(14) Uani 1 1 d .
F3 F 0.7407(5) 0.2896(6) 0.46600(19) 0.1218(14) Uani 1 1 d .
N1 N 0.7027(3) 0.3684(5) 0.28126(18) 0.0441(7) Uani 1 1 d .
H1A H 0.7041 0.2188 0.3094 0.053 Uiso 1 1 calc R
O1 O 0.5006(4) 0.2304(5) 0.03403(18) 0.0706(8) Uani 1 1 d .
H1B H 0.4959 0.3820 0.0143 0.106 Uiso 1 1 calc R
O2 O 0.7089(4) 0.8078(5) 0.30499(18) 0.0676(8) Uani 1 1 d .

loop_
_atom_site_aniso_label
_atom_site_aniso_U_11
_atom_site_aniso_U_22
_atom_site_aniso_U_33
_atom_site_aniso_U_23
_atom_site_aniso_U_13
_atom_site_aniso_U_12
C1 0.079(3) 0.064(3) 0.062(3) 0.013(2) 0.023(2) 0.007(2)
C2 0.075(3) 0.090(4) 0.062(3) 0.003(3) 0.010(2) 0.007(3)
C3 0.069(2) 0.067(3) 0.079(3) -0.006(3) 0.017(2) -0.003(2)
C4 0.074(3) 0.056(3) 0.079(3) 0.004(2) 0.025(2) -0.008(2)
C5 0.072(2) 0.060(3) 0.056(2) 0.009(2) 0.0169(18) 0.002(2)
C6 0.071(2) 0.041(2) 0.051(2) -0.0062(17) 0.0231(17) -0.0009(18)
C7 0.080(2) 0.042(2) 0.058(2) -0.0051(18) 0.0230(18) -0.001(2)
C8 0.072(2) 0.0241(18) 0.0435(18) -0.0030(14) 0.0125(16) -0.0049(17)
C9 0.078(2) 0.034(2) 0.0453(19) -0.0002(15) 0.0053(16) -0.0038(18)
C10 0.057(2) 0.032(2) 0.0473(19) -0.0055(17) 0.0074(14) -0.0014(17)
C11 0.082(3) 0.041(2) 0.053(2) -0.0082(18) 0.0111(19) 0.000(2)
F1 0.128(2) 0.152(4) 0.0734(18) -0.008(2) -0.0210(16) -0.049(2)
F2 0.138(3) 0.160(4) 0.0769(18) -0.011(2) 0.0455(17) 0.044(3)
F3 0.251(4) 0.0567(18) 0.0574(16) 0.0110(13) 0.0264(19) 0.003(2)
N1 0.0666(18) 0.0217(15) 0.0458(15) -0.0002(12) 0.0151(12) -0.0002(13)
O1 0.122(2) 0.0352(15) 0.0481(14) -0.0029(11) -0.0032(14) -0.0063(16)
O2 0.117(2) 0.0236(15) 0.0608(17) -0.0018(12) 0.0113(15) 0.0011(13)

loop_
_atom_type_symbol
_atom_type_description
_atom_type_scat_dispersion_real
_atom_type_scat_dispersion_imag
_atom_type_scat_source
C C 0.0033 0.0016 'International Tables Vol C Tables 4.2.6.8 and 6.1.1.4'
H H 0.0000 0.0000 'International Tables Vol C Tables 4.2.6.8 and 6.1.1.4'
N N 0.0061 0.0033 'International Tables Vol C Tables 4.2.6.8 and 6.1.1.4'
O O 0.0106 0.0060 'International Tables Vol C Tables 4.2.6.8 and 6.1.1.4'
F F 0.0171 0.0103 'International Tables Vol C Tables 4.2.6.8 and 6.1.1.4'

loop_
_geom_angle_atom_site_label_1
_geom_angle_atom_site_label_2
_geom_angle_atom_site_label_3
_geom_angle
C2 C1 C6 121.4(4)
C2 C1 H1 119.3
C6 C1 H1 119.3
C1 C2 C3 120.4(4)
C1 C2 H2 119.8
C3 C2 H2 119.8
C4 C3 C2 119.0(4)
C4 C3 H3 120.5
C2 C3 H3 120.5
C3 C4 C5 120.6(4)
C3 C4 H4 119.7
C5 C4 H4 119.7
C4 C5 C6 121.5(4)
C4 C5 H5 119.2
C6 C5 H5 119.2
C1 C6 C5 117.1(4)
C1 C6 C7 121.6(3)
C5 C6 C7 121.3(4)
C6 C7 C8 112.2(3)
C6 C7 H7A 109.2
C8 C7 H7A 109.2
C6 C7 H7B 109.2
C8 C7 H7B 109.2
H7A C7 H7B 107.9
N1 C8 C9 108.3(3)
N1 C8 C7 110.7(3)
C9 C8 C7 112.6(3)
N1 C8 H8 108.3
C9 C8 H8 108.3
C7 C8 H8 108.3
O1 C9 C8 113.0(3)
O1 C9 H9A 109.0
C8 C9 H9A 109.0
O1 C9 H9B 109.0
C8 C9 H9B 109.0
H9A C9 H9B 107.8
O2 C10 N1 125.7(3)
O2 C10 C11 118.0(3)
N1 C10 C11 116.3(3)
F1 C11 F2 106.8(4)
F1 C11 F3 106.9(4)
F2 C11 F3 106.8(4)
F1 C11 C10 112.1(3)
F2 C11 C10 110.8(3)
F3 C11 C10 113.2(3)
C10 N1 C8 123.8(3)
C10 N1 H1A 118.1
C8 N1 H1A 118.1
C9 O1 H1B 109.5

loop_
_geom_bond_atom_site_label_1
_geom_bond_atom_site_label_2
_geom_bond_distance
C1 C2 1.373(6)
C1 C6 1.386(5)
C1 H1 0.9300
C2 C3 1.388(7)
C2 H2 0.9300
C3 C4 1.366(6)
C3 H3 0.9300
C4 C5 1.372(6)
C4 H4 0.9300
C5 C6 1.395(6)
C5 H5 0.9300
C6 C7 1.499(6)
C7 C8 1.527(5)
C7 H7A 0.9700
C7 H7B 0.9700
C8 N1 1.453(4)
C8 C9 1.519(5)
C8 H8 0.9800
C9 O1 1.415(4)
C9 H9A 0.9700
C9 H9B 0.9700
C10 O2 1.220(5)
C10 N1 1.323(4)
C10 C11 1.518(5)
C11 F1 1.289(5)
C11 F2 1.300(5)
C11 F3 1.322(5)
N1 H1A 0.8600
O1 H1B 0.8200

loop_
_geom_hbond_atom_site_label_D
_geom_hbond_atom_site_label_H
_geom_hbond_atom_site_label_A
_geom_hbond_distance_DH
_geom_hbond_distance_HA
_geom_hbond_distance_DA
_geom_hbond_angle_DHA
_geom_hbond_site_symmetry_A
N1 H1A O2 0.86 2.10 2.875(4) 150.5 1_545
O1 H1B O1 0.82 1.91 2.7248(19) 176.1 2_655

loop_
_geom_torsion_atom_site_label_1
_geom_torsion_atom_site_label_2
_geom_torsion_atom_site_label_3
_geom_torsion_atom_site_label_4
_geom_torsion
C6 C1 C2 C3 -0.2(7)
C1 C2 C3 C4 -1.2(7)
C2 C3 C4 C5 1.5(6)
C3 C4 C5 C6 -0.5(6)
C2 C1 C6 C5 1.2(6)
C2 C1 C6 C7 -175.8(4)
C4 C5 C6 C1 -0.9(6)
C4 C5 C6 C7 176.2(4)
C1 C6 C7 C8 86.2(4)
C5 C6 C7 C8 -90.7(4)
C6 C7 C8 N1 -65.9(4)
C6 C7 C8 C9 172.6(3)
N1 C8 C9 O1 178.0(3)
C7 C8 C9 O1 -59.1(4)
O2 C10 C11 F1 -58.7(5)
N1 C10 C11 F1 121.1(4)
O2 C10 C11 F2 60.5(5)
N1 C10 C11 F2 -119.8(4)
O2 C10 C11 F3 -179.6(4)
N1 C10 C11 F3 0.2(5)
O2 C10 N1 C8 2.3(5)
C11 C10 N1 C8 -177.4(3)
C9 C8 N1 C10 -121.4(4)
C7 C8 N1 C10 114.6(3)
